data_7214458
loop_
_publ_author_name
'Zhong, Di-Chang'
'Lu, Wen-Guan'
'Deng, Ji-Hua'

_publ_section_title
;
 Two three-dimensional cadmium(ii) coordination polymers based on
 5-amino-tetrazolate and 1,2,4,5-benzenetetracarboxylate: the pH value
 controlled syntheses, crystal structures and luminescent properties
;
_journal_issue 21
_journal_name_full CrystEngComm
_journal_page_first 4633
_journal_paper_doi 10.1039/c4ce00219a
_journal_volume 16
_journal_year 2014
_chemical_formula_sum 'C11 H11 Cd3 N5 O12'
_chemical_formula_weight 742.45
_chemical_name_systematic
; 
 ? 
;
_space_group_IT_number 2
_symmetry_cell_setting triclinic
_symmetry_space_group_name_Hall '-P 1'
_symmetry_space_group_name_H-M 'P -1'
_atom_sites_solution_hydrogens geom
_atom_sites_solution_primary direct
_atom_sites_solution_secondary difmap
_audit_creation_method SHELXL-97
_cell_angle_alpha 85.873(5)
_cell_angle_beta 82.166(5)
_cell_angle_gamma 74.734(4)
_cell_formula_units_Z 2
_cell_length_a 6.5950(4)
_cell_length_b 9.1653(5)
_cell_length_c 14.1958(10)
_cell_measurement_reflns_used 2518
_cell_measurement_temperature 150(2)
_cell_measurement_theta_max 30.6792
_cell_measurement_theta_min 2.6709
_cell_volume 819.48(9)
_computing_cell_refinement
;
CrysAlisPro, Agilent Technologies,
Version 1.171.36.20 (release 27-06-2012 CrysAlis171 .NET)
(compiled Jul 11 2012,15:38:31)
;
_computing_data_collection
;
CrysAlisPro, Agilent Technologies,
Version 1.171.36.20 (release 27-06-2012 CrysAlis171 .NET)
(compiled Jul 11 2012,15:38:31)
;
_computing_data_reduction
;
CrysAlisPro, Agilent Technologies,
Version 1.171.36.20 (release 27-06-2012 CrysAlis171 .NET)
(compiled Jul 11 2012,15:38:31)
;
_computing_molecular_graphics 'Bruker SHELXTL'
_computing_publication_material 'Bruker SHELXTL'
_computing_structure_refinement 'SHELXL-97 (Sheldrick, 1997)'
_computing_structure_solution 'SHELXS-97 (Sheldrick, 1990)'
_diffrn_ambient_temperature 150(2)
_diffrn_detector_area_resol_mean 10.5058
_diffrn_measured_fraction_theta_full 0.991
_diffrn_measured_fraction_theta_max 0.991
_diffrn_measurement_device_type 'Xcalibur, Atlas, Gemini ultra'
_diffrn_measurement_method 'omega scans'
_diffrn_radiation_monochromator graphite
_diffrn_radiation_source 'Enhance (Mo) X-ray Source'
_diffrn_radiation_type 'Mo K\a'
_diffrn_radiation_wavelength 0.71073
_diffrn_reflns_av_R_equivalents 0.0296
_diffrn_reflns_av_sigmaI/netI 0.0691
_diffrn_reflns_limit_h_max 8
_diffrn_reflns_limit_h_min -8
_diffrn_reflns_limit_k_max 11
_diffrn_reflns_limit_k_min -11
_diffrn_reflns_limit_l_max 13
_diffrn_reflns_limit_l_min -18
_diffrn_reflns_number 6240
_diffrn_reflns_theta_full 27.00
_diffrn_reflns_theta_max 27.00
_diffrn_reflns_theta_min 2.68
_exptl_absorpt_coefficient_mu 3.944
_exptl_absorpt_correction_T_max 0.6490
_exptl_absorpt_correction_T_min 0.5370
_exptl_absorpt_correction_type multi-scan
_exptl_absorpt_process_details
;
CrysAlisPro, Agilent Technologies,
Version 1.171.36.20 (release 27-06-2012 CrysAlis171 .NET)
(compiled Jul 11 2012,15:38:31)
Empirical absorption correction using spherical harmonics,
 implemented in SCALE3 ABSPACK scaling algorithm.
;
_exptl_crystal_colour 'pale yellow'
_exptl_crystal_density_diffrn 3.009
_exptl_crystal_density_method 'not measured'
_exptl_crystal_description block
_exptl_crystal_F_000 704
_exptl_crystal_size_max 0.18
_exptl_crystal_size_mid 0.18
_exptl_crystal_size_min 0.12
_refine_diff_density_max 0.925
_refine_diff_density_min -0.963
_refine_diff_density_rms 0.224
_refine_ls_extinction_method none
_refine_ls_goodness_of_fit_ref 1.060
_refine_ls_hydrogen_treatment constr
_refine_ls_matrix_type full
_refine_ls_number_parameters 295
_refine_ls_number_reflns 3555
_refine_ls_number_restraints 0
_refine_ls_restrained_S_all 1.024
_refine_ls_R_factor_all 0.0535
_refine_ls_R_factor_gt 0.0364
_refine_ls_shift/su_max 0.000
_refine_ls_shift/su_mean 0.000
_refine_ls_structure_factor_coef Fsqd
_refine_ls_weighting_details 'calc w=1/[\s^2^(Fo^2^)+(0.0137P)^2^+0.0000P] where P=(Fo^2^+2Fc^2^)/3'
_refine_ls_weighting_scheme calc
_refine_ls_wR_factor_gt 0.0593
_refine_ls_wR_factor_ref 0.0680
_reflns_number_gt 2872
_reflns_number_total 3555
_reflns_threshold_expression >2sigma(I)
_cod_data_source_file c4ce00219a2.cif
_cod_data_source_block exp_5217
_cod_depositor_comments
;
The following automatic conversions were performed:

'_symmetry_cell_setting' value 'Triclinic' changed to 'triclinic'
according to
/usr/data/users/saulius/crontab/automatic-downloads/rss-feeds/RSC/lib/dictionaries/cif_core.dic
dictionary named 'cif_core.dic' version 2.4.2 from 2011-04-26.

Automatic conversion script
Id: cif_fix_values 2281 2013-09-26 08:29:07Z andrius 

 Adding full bibliography for 7214457--7214458.cif.
;
_cod_original_sg_symbol_H-M P-1
_cod_database_code 7214458

loop_
_symmetry_equiv_pos_as_xyz
'x, y, z'
'-x, -y, -z'

loop_
_atom_site_label
_atom_site_type_symbol
_atom_site_fract_x
_atom_site_fract_y
_atom_site_fract_z
_atom_site_U_iso_or_equiv
_atom_site_adp_type
_atom_site_occupancy
_atom_site_symmetry_multiplicity
_atom_site_calc_flag
_atom_site_refinement_flags
_atom_site_disorder_assembly
_atom_site_disorder_group
C1 C 0.2246(7) 0.7550(5) 0.1929(4) 0.0074(9) Uani 1 1 d U . .
C2 C 0.5650(8) 0.0749(5) 0.1717(4) 0.0080(9) Uani 1 1 d U . .
C3 C 0.6533(7) -0.0946(5) 0.1876(4) 0.0058(9) Uani 1 1 d U . .
C4 C 0.6924(7) -0.1601(5) 0.2772(4) 0.0056(9) Uani 1 1 d U . .
C5 C 0.6737(8) -0.0741(6) 0.3642(4) 0.0082(9) Uani 1 1 d U . .
C6 C 0.7575(7) -0.3168(5) 0.2862(4) 0.0055(9) Uani 1 1 d U . .
H6 H 0.7889 -0.3627 0.3465 0.007 Uiso 1 1 calc R . .
C7 C 0.7779(7) -0.4083(5) 0.2104(4) 0.0051(9) Uani 1 1 d U . .
C8 C 0.8445(8) -0.5765(5) 0.2348(4) 0.0096(9) Uani 1 1 d U . .
C9 C 0.7401(7) -0.3434(5) 0.1208(4) 0.0066(9) Uani 1 1 d U . .
C10 C 0.7350(7) -0.4319(5) 0.0361(4) 0.0058(9) Uani 1 1 d U . .
C11 C 0.6816(7) -0.1835(5) 0.1097(4) 0.0078(10) Uani 1 1 d U . .
H11 H 0.6617 -0.1371 0.0484 0.009 Uiso 1 1 calc R . .
Cd1 Cd 0.41306(6) 0.38552(4) 0.16468(3) 0.00743(11) Uani 1 1 d U . .
Cd2 Cd 0.05851(6) 0.11128(4) 0.27540(3) 0.00810(11) Uani 1 1 d U . .
Cd3 Cd 0.24604(6) 0.87754(4) 0.48855(3) 0.01130(11) Uani 1 1 d U . .
N1 N 0.2101(6) 0.7910(5) 0.1011(4) 0.0113(10) Uani 1 1 d U . .
H1A H 0.1696 0.8866 0.0820 0.014 Uiso 1 1 calc R . .
H1B H 0.2410 0.7193 0.0595 0.014 Uiso 1 1 calc R . .
N2 N 0.1817(6) 0.8543(4) 0.2631(4) 0.0080(8) Uani 1 1 d U . .
N3 N 0.2147(6) 0.7685(4) 0.3448(4) 0.0089(8) Uani 1 1 d U . .
N4 N 0.2730(7) 0.6256(5) 0.3257(4) 0.0098(9) Uani 1 1 d U . .
N5 N 0.2818(6) 0.6120(5) 0.2311(4) 0.0081(8) Uani 1 1 d U . .
O1 O 0.4120(5) 0.1436(4) 0.2314(3) 0.0090(7) Uani 1 1 d U . .
O2 O 0.6408(5) 0.1418(4) 0.1016(3) 0.0092(8) Uani 1 1 d U . .
O3 O 0.7443(5) 0.0422(4) 0.3593(3) 0.0102(8) Uani 1 1 d U . .
O4 O 0.5944(5) -0.1267(4) 0.4412(3) 0.0122(8) Uani 1 1 d U . .
O5 O 0.7050(5) -0.6507(4) 0.2519(3) 0.0103(8) Uani 1 1 d U . .
O6 O 1.0340(5) -0.6354(4) 0.2461(3) 0.0092(8) Uani 1 1 d U . .
O7 O 0.6869(5) -0.5554(4) 0.0509(3) 0.0109(8) Uani 1 1 d U . .
O8 O 0.7767(5) -0.3733(4) -0.0461(3) 0.0087(8) Uani 1 1 d U . .
O9 O 0.0839(5) 0.1059(4) 0.4299(3) 0.0109(8) Uani 1 1 d DU . .
H9 H 0.1583 0.1642 0.4386 0.013 Uiso 1 1 d RD . .
O1W O 0.0567(5) 0.1245(4) 0.1091(3) 0.0113(8) Uani 1 1 d U . .
H1C H 0.1062 0.1977 0.0853 0.017 Uiso 1 1 d R . .
H1D H -0.0703 0.1392 0.0973 0.017 Uiso 1 1 d R . .
O2W O 0.3729(7) 0.6327(5) 0.5480(4) 0.0166(13) Uani 1 1 d U . .
H2A H 0.3668 0.6343 0.6081 0.021 Uiso 1 1 d R . .
H2B H 0.5007 0.5993 0.5239 0.021 Uiso 1 1 d R . .
O3W O 0.8359(14) 0.6013(9) 0.5463(7) 0.065(3) Uani 0.70 1 d PU A 1
O3'W O 1.0000 0.5000 0.5000 0.062(4) Uani 0.30 2 d SPU . 2
O3A O 1.006(7) 0.466(4) 0.465(3) 0.059(4) Uani 0.15 1 d PU . 2

loop_
_atom_site_aniso_label
_atom_site_aniso_U_11
_atom_site_aniso_U_22
_atom_site_aniso_U_33
_atom_site_aniso_U_23
_atom_site_aniso_U_13
_atom_site_aniso_U_12
C1 0.0062(17) 0.0071(16) 0.0096(18) -0.0011(15) -0.0012(17) -0.0027(16)
C2 0.0067(17) 0.0074(14) 0.011(2) -0.0015(15) -0.0036(15) -0.0024(15)
C3 0.0042(17) 0.0064(15) 0.0078(19) 0.0003(15) 0.0015(16) -0.0041(15)
C4 0.0046(17) 0.0062(16) 0.0076(18) -0.0012(15) -0.0003(16) -0.0040(15)
C5 0.0085(18) 0.0061(17) 0.0094(19) -0.0004(16) -0.0013(17) -0.0010(16)
C6 0.0050(18) 0.0051(16) 0.007(2) 0.0005(16) 0.0000(17) -0.0031(16)
C7 0.0043(17) 0.0053(16) 0.0066(19) -0.0008(15) -0.0002(16) -0.0028(15)
C8 0.0135(17) 0.0068(17) 0.009(2) -0.0015(16) -0.0005(17) -0.0032(16)
C9 0.0055(17) 0.0062(16) 0.0083(19) -0.0010(15) 0.0002(17) -0.0022(16)
C10 0.0041(17) 0.0061(17) 0.0075(19) 0.0002(15) -0.0022(16) -0.0012(15)
C11 0.0089(19) 0.0084(17) 0.007(2) 0.0006(16) 0.0005(18) -0.0047(17)
Cd1 0.01076(19) 0.00469(18) 0.0068(2) -0.00132(16) -0.00185(16) -0.00126(15)
Cd2 0.0125(2) 0.00491(19) 0.0064(2) -0.00084(16) 0.00035(16) -0.00207(16)
Cd3 0.0119(2) 0.0164(2) 0.0062(3) -0.00248(17) 0.00049(17) -0.00500(17)
N1 0.0156(19) 0.0080(18) 0.009(2) -0.0034(16) -0.0008(18) -0.0012(16)
N2 0.0096(16) 0.0066(15) 0.0081(18) -0.0012(14) -0.0003(15) -0.0026(14)
N3 0.0101(16) 0.0052(15) 0.0105(17) -0.0023(14) -0.0005(15) -0.0001(15)
N4 0.0116(17) 0.0072(15) 0.0103(18) -0.0027(14) 0.0004(16) -0.0023(15)
N5 0.0097(16) 0.0072(14) 0.0078(18) -0.0008(14) -0.0010(16) -0.0028(14)
O1 0.0103(15) 0.0060(14) 0.010(2) -0.0027(14) -0.0010(13) -0.0013(13)
O2 0.0111(16) 0.0059(14) 0.011(2) -0.0006(13) -0.0012(14) -0.0036(13)
O3 0.0121(16) 0.0069(15) 0.013(2) -0.0045(14) -0.0028(15) -0.0039(13)
O4 0.0147(17) 0.0143(17) 0.009(2) -0.0027(15) -0.0011(15) -0.0056(14)
O5 0.0115(16) 0.0069(15) 0.013(2) 0.0021(15) -0.0017(15) -0.0040(13)
O6 0.0104(15) 0.0039(15) 0.013(2) -0.0002(15) -0.0024(15) 0.0002(13)
O7 0.0149(17) 0.0096(15) 0.009(2) -0.0023(14) 0.0015(15) -0.0063(14)
O8 0.0105(16) 0.0085(15) 0.0082(19) 0.0002(14) -0.0012(15) -0.0048(14)
O9 0.0170(17) 0.0106(16) 0.0086(18) -0.0014(15) -0.0013(15) -0.0095(14)
O1W 0.0125(16) 0.0119(16) 0.0098(18) 0.0011(15) -0.0012(15) -0.0042(14)
O2W 0.021(2) 0.0124(19) 0.015(2) -0.0001(18) -0.0025(19) 0.0063(18)
O3W 0.073(4) 0.063(4) 0.063(4) 0.001(3) -0.010(3) -0.024(3)
O3'W 0.065(4) 0.060(4) 0.061(5) 0.001(3) -0.008(3) -0.019(3)
O3A 0.061(5) 0.058(5) 0.060(5) 0.001(4) -0.007(4) -0.017(4)

loop_
_atom_type_symbol
_atom_type_description
_atom_type_scat_dispersion_real
_atom_type_scat_dispersion_imag
_atom_type_scat_source
C C 0.0033 0.0016 'International Tables Vol C Tables 4.2.6.8 and 6.1.1.4'
H H 0.0000 0.0000 'International Tables Vol C Tables 4.2.6.8 and 6.1.1.4'
N N 0.0061 0.0033 'International Tables Vol C Tables 4.2.6.8 and 6.1.1.4'
O O 0.0106 0.0060 'International Tables Vol C Tables 4.2.6.8 and 6.1.1.4'
Cd Cd -0.8075 1.2024 'International Tables Vol C Tables 4.2.6.8 and 6.1.1.4'

loop_
_geom_angle_atom_site_label_1
_geom_angle_atom_site_label_2
_geom_angle_atom_site_label_3
_geom_angle
_geom_angle_site_symmetry_1
_geom_angle_site_symmetry_3
N1 C1 N2 125.5(5) . .
N1 C1 N5 125.4(5) . .
N2 C1 N5 109.1(5) . .
O2 C2 O1 122.3(4) . .
O2 C2 C3 119.7(5) . .
O1 C2 C3 118.0(5) . .
O2 C2 Cd1 64.5(3) . .
O1 C2 Cd1 58.1(2) . .
C3 C2 Cd1 173.2(4) . .
C11 C3 C4 120.8(5) . .
C11 C3 C2 116.9(5) . .
C4 C3 C2 122.2(5) . .
C6 C4 C3 118.1(5) . .
C6 C4 C5 117.1(5) . .
C3 C4 C5 124.7(5) . .
O4 C5 O3 123.3(5) . .
O4 C5 C4 117.0(5) . .
O3 C5 C4 119.6(5) . .
C7 C6 C4 122.2(5) . .
C7 C6 H6 118.9 . .
C4 C6 H6 118.9 . .
C6 C7 C9 119.9(5) . .
C6 C7 C8 114.5(5) . .
C9 C7 C8 125.6(5) . .
O6 C8 O5 121.6(5) . .
O6 C8 C7 118.4(5) . .
O5 C8 C7 119.6(4) . .
C7 C9 C11 118.6(5) . .
C7 C9 C10 124.1(5) . .
C11 C9 C10 117.0(5) . .
O7 C10 O8 124.6(5) . .
O7 C10 C9 118.2(5) . .
O8 C10 C9 117.2(4) . .
C3 C11 C9 120.3(6) . .
C3 C11 H11 119.9 . .
C9 C11 H11 119.9 . .
N5 Cd1 O8 108.58(15) . 2_655
N5 Cd1 O1 128.98(15) . .
O8 Cd1 O1 95.47(13) 2_655 .
N5 Cd1 O5 87.81(14) . 1_565
O8 Cd1 O5 160.28(12) 2_655 1_565
O1 Cd1 O5 81.73(12) . 1_565
N5 Cd1 O7 99.39(14) . 1_565
O8 Cd1 O7 90.26(13) 2_655 1_565
O1 Cd1 O7 125.46(12) . 1_565
O5 Cd1 O7 75.93(13) 1_565 1_565
N5 Cd1 O2 166.08(14) . .
O8 Cd1 O2 83.30(12) 2_655 .
O1 Cd1 O2 54.39(12) . .
O5 Cd1 O2 79.22(12) 1_565 .
O7 Cd1 O2 72.72(11) 1_565 .
N5 Cd1 C2 153.42(18) . .
O8 Cd1 C2 90.90(15) 2_655 .
O1 Cd1 C2 27.61(14) . .
O5 Cd1 C2 77.55(14) 1_565 .
O7 Cd1 C2 98.39(14) 1_565 .
O2 Cd1 C2 26.88(14) . .
O9 Cd2 N2 94.25(15) . 1_545
O9 Cd2 O6 97.22(14) . 1_465
N2 Cd2 O6 159.60(14) 1_545 1_465
O9 Cd2 O1W 175.30(13) . .
N2 Cd2 O1W 86.95(15) 1_545 .
O6 Cd2 O1W 80.33(13) 1_465 .
O9 Cd2 O1 93.00(13) . .
N2 Cd2 O1 91.04(13) 1_545 .
O6 Cd2 O1 71.61(12) 1_465 .
O1W Cd2 O1 82.43(13) . .
O9 Cd2 O3 72.91(13) . 1_455
N2 Cd2 O3 82.47(13) 1_545 1_455
O6 Cd2 O3 117.03(11) 1_465 1_455
O1W Cd2 O3 111.77(13) . 1_455
O1 Cd2 O3 163.89(13) . 1_455
O9 Cd3 O9 82.37(14) 1_565 2_566
O9 Cd3 O4 100.78(13) 1_565 1_565
O9 Cd3 O4 166.41(15) 2_566 1_565
O9 Cd3 O2W 172.50(16) 1_565 .
O9 Cd3 O2W 91.73(15) 2_566 .
O4 Cd3 O2W 86.03(15) 1_565 .
O9 Cd3 O3 95.90(13) 1_565 2_666
O9 Cd3 O3 73.71(13) 2_566 2_666
O4 Cd3 O3 92.77(13) 1_565 2_666
O2W Cd3 O3 86.83(16) . 2_666
O9 Cd3 N3 89.25(14) 1_565 .
O9 Cd3 N3 100.86(14) 2_566 .
O4 Cd3 N3 92.43(14) 1_565 .
O2W Cd3 N3 87.31(17) . .
O3 Cd3 N3 171.88(14) 2_666 .
O9 Cd3 Cd3 41.75(9) 1_565 2_576
O9 Cd3 Cd3 40.62(9) 2_566 2_576
O4 Cd3 Cd3 140.88(9) 1_565 2_576
O2W Cd3 Cd3 132.19(12) . 2_576
O3 Cd3 Cd3 83.05(8) 2_666 2_576
N3 Cd3 Cd3 96.78(10) . 2_576
C1 N1 H1A 120.0 . .
C1 N1 H1B 120.0 . .
H1A N1 H1B 120.0 . .
C1 N2 N3 105.6(4) . .
C1 N2 Cd2 136.5(4) . 1_565
N3 N2 Cd2 117.9(3) . 1_565
N4 N3 N2 109.9(5) . .
N4 N3 Cd3 126.8(4) . .
N2 N3 Cd3 121.5(3) . .
N3 N4 N5 109.1(4) . .
N4 N5 C1 106.4(4) . .
N4 N5 Cd1 120.9(3) . .
C1 N5 Cd1 132.2(4) . .
C2 O1 Cd1 94.2(3) . .
C2 O1 Cd2 131.2(3) . .
Cd1 O1 Cd2 112.84(13) . .
C2 O2 Cd1 88.6(3) . .
C5 O3 Cd3 111.1(4) . 2_666
C5 O3 Cd2 134.9(3) . 1_655
Cd3 O3 Cd2 99.27(13) 2_666 1_655
C5 O4 Cd3 128.1(3) . 1_545
C8 O5 Cd1 123.7(4) . 1_545
C8 O6 Cd2 105.5(3) . 1_645
C10 O7 Cd1 128.0(3) . 1_545
C10 O8 Cd1 120.4(3) . 2_655
Cd2 O9 Cd3 113.81(15) . 1_545
Cd2 O9 Cd3 108.31(16) . 2_566
Cd3 O9 Cd3 97.63(14) 1_545 2_566
Cd2 O9 H9 108.0 . .
Cd3 O9 H9 106.2 1_545 .
Cd3 O9 H9 122.8 2_566 .
Cd2 O1W H1C 109.3 . .
Cd2 O1W H1D 108.6 . .
H1C O1W H1D 109.7 . .
Cd3 O2W H2A 108.9 . .
Cd3 O2W H2B 108.7 . .
H2A O2W H2B 109.7 . .
O3A O3'W O3A 180(4) . 2_766
O3'W O3A O3A 0(5) . 2_766

loop_
_geom_bond_atom_site_label_1
_geom_bond_atom_site_label_2
_geom_bond_distance
_geom_bond_site_symmetry_2
C1 N1 1.331(7) .
C1 N2 1.349(7) .
C1 N5 1.359(6) .
C2 O2 1.247(7) .
C2 O1 1.281(6) .
C2 C3 1.520(7) .
C2 Cd1 2.757(5) .
C3 C11 1.385(8) .
C3 C4 1.394(8) .
C4 C6 1.388(6) .
C4 C5 1.487(8) .
C5 O4 1.265(7) .
C5 O3 1.265(6) .
C6 C7 1.381(7) .
C6 H6 0.9500 .
C7 C9 1.391(8) .
C7 C8 1.516(7) .
C8 O6 1.251(6) .
C8 O5 1.270(6) .
C9 C11 1.417(7) .
C9 C10 1.507(8) .
C10 O7 1.250(6) .
C10 O8 1.275(6) .
C11 H11 0.9500 .
Cd1 N5 2.250(4) .
Cd1 O8 2.255(4) 2_655
Cd1 O1 2.348(3) .
Cd1 O5 2.367(4) 1_565
Cd1 O7 2.400(4) 1_565
Cd1 O2 2.490(3) .
Cd2 O9 2.218(4) .
Cd2 N2 2.291(4) 1_545
Cd2 O6 2.296(3) 1_465
Cd2 O1W 2.357(4) .
Cd2 O1 2.420(3) .
Cd2 O3 2.454(4) 1_455
Cd3 O9 2.243(4) 1_565
Cd3 O9 2.294(3) 2_566
Cd3 O4 2.295(4) 1_565
Cd3 O2W 2.319(4) .
Cd3 O3 2.345(4) 2_666
Cd3 N3 2.392(5) .
Cd3 Cd3 3.4143(8) 2_576
N1 H1A 0.8800 .
N1 H1B 0.8800 .
N2 N3 1.363(7) .
N2 Cd2 2.291(4) 1_565
N3 N4 1.302(5) .
N4 N5 1.349(7) .
O3 Cd3 2.345(4) 2_666
O3 Cd2 2.454(4) 1_655
O4 Cd3 2.295(4) 1_545
O5 Cd1 2.367(4) 1_545
O6 Cd2 2.296(3) 1_645
O7 Cd1 2.400(4) 1_545
O8 Cd1 2.255(4) 2_655
O9 Cd3 2.243(4) 1_545
O9 Cd3 2.294(3) 2_566
O9 H9 0.8405 .
O1W H1C 0.8500 .
O1W H1D 0.8501 .
O2W H2A 0.8499 .
O2W H2B 0.8500 .
O3'W O3A 0.60(4) .
O3'W O3A 0.60(4) 2_766
O3A O3A 1.19(8) 2_766

loop_
_geom_torsion_atom_site_label_1
_geom_torsion_atom_site_label_2
_geom_torsion_atom_site_label_3
_geom_torsion_atom_site_label_4
_geom_torsion
_geom_torsion_site_symmetry_1
_geom_torsion_site_symmetry_4
O2 C2 C3 C11 -46.9(7) . .
O1 C2 C3 C11 132.4(5) . .
Cd1 C2 C3 C11 -174(3) . .
O2 C2 C3 C4 136.9(5) . .
O1 C2 C3 C4 -43.8(7) . .
Cd1 C2 C3 C4 10(3) . .
C11 C3 C4 C6 -0.9(7) . .
C2 C3 C4 C6 175.1(4) . .
C11 C3 C4 C5 177.8(5) . .
C2 C3 C4 C5 -6.2(8) . .
C6 C4 C5 O4 -40.9(6) . .
C3 C4 C5 O4 140.3(5) . .
C6 C4 C5 O3 136.1(5) . .
C3 C4 C5 O3 -42.6(7) . .
C3 C4 C6 C7 -2.0(7) . .
C5 C4 C6 C7 179.2(4) . .
C4 C6 C7 C9 2.3(7) . .
C4 C6 C7 C8 -178.3(4) . .
C6 C7 C8 O6 -75.9(7) . .
C9 C7 C8 O6 103.4(7) . .
C6 C7 C8 O5 97.5(6) . .
C9 C7 C8 O5 -83.2(7) . .
C6 C7 C9 C11 0.2(7) . .
C8 C7 C9 C11 -179.1(4) . .
C6 C7 C9 C10 -173.2(4) . .
C8 C7 C9 C10 7.5(8) . .
C7 C9 C10 O7 26.5(7) . .
C11 C9 C10 O7 -147.0(5) . .
C7 C9 C10 O8 -154.8(5) . .
C11 C9 C10 O8 31.7(6) . .
C4 C3 C11 C9 3.4(7) . .
C2 C3 C11 C9 -172.8(4) . .
C7 C9 C11 C3 -3.0(7) . .
C10 C9 C11 C3 170.8(5) . .
O2 C2 Cd1 N5 -148.8(3) . .
O1 C2 Cd1 N5 37.9(5) . .
C3 C2 Cd1 N5 -19(3) . .
O2 C2 Cd1 O8 73.2(3) . 2_655
O1 C2 Cd1 O8 -100.1(3) . 2_655
C3 C2 Cd1 O8 -157(3) . 2_655
O2 C2 Cd1 O1 173.3(5) . .
C3 C2 Cd1 O1 -57(3) . .
O2 C2 Cd1 O5 -90.7(3) . 1_565
O1 C2 Cd1 O5 96.0(3) . 1_565
C3 C2 Cd1 O5 39(3) . 1_565
O2 C2 Cd1 O7 -17.2(3) . 1_565
O1 C2 Cd1 O7 169.5(3) . 1_565
C3 C2 Cd1 O7 113(3) . 1_565
O1 C2 Cd1 O2 -173.3(5) . .
C3 C2 Cd1 O2 130(3) . .
N1 C1 N2 N3 179.2(5) . .
N5 C1 N2 N3 0.2(5) . .
N1 C1 N2 Cd2 3.2(8) . 1_565
N5 C1 N2 Cd2 -175.8(3) . 1_565
C1 N2 N3 N4 -0.4(5) . .
Cd2 N2 N3 N4 176.5(3) 1_565 .
C1 N2 N3 Cd3 165.1(3) . .
Cd2 N2 N3 Cd3 -18.0(5) 1_565 .
O9 Cd3 N3 N4 -177.4(4) 1_565 .
O9 Cd3 N3 N4 -95.3(4) 2_566 .
O4 Cd3 N3 N4 81.9(4) 1_565 .
O2W Cd3 N3 N4 -4.1(4) . .
O3 Cd3 N3 N4 -47.9(11) 2_666 .
Cd3 Cd3 N3 N4 -136.2(4) 2_576 .
O9 Cd3 N3 N2 19.8(4) 1_565 .
O9 Cd3 N3 N2 101.8(3) 2_566 .
O4 Cd3 N3 N2 -81.0(4) 1_565 .
O2W Cd3 N3 N2 -166.9(4) . .
O3 Cd3 N3 N2 149.2(8) 2_666 .
Cd3 Cd3 N3 N2 60.9(3) 2_576 .
N2 N3 N4 N5 0.4(5) . .
Cd3 N3 N4 N5 -164.1(3) . .
N3 N4 N5 C1 -0.3(5) . .
N3 N4 N5 Cd1 172.7(3) . .
N1 C1 N5 N4 -179.0(5) . .
N2 C1 N5 N4 0.1(5) . .
N1 C1 N5 Cd1 9.2(8) . .
N2 C1 N5 Cd1 -171.8(3) . .
O8 Cd1 N5 N4 143.3(3) 2_655 .
O1 Cd1 N5 N4 29.6(4) . .
O5 Cd1 N5 N4 -47.9(4) 1_565 .
O7 Cd1 N5 N4 -123.3(4) 1_565 .
O2 Cd1 N5 N4 -69.1(8) . .
C2 Cd1 N5 N4 8.1(6) . .
O8 Cd1 N5 C1 -45.8(5) 2_655 .
O1 Cd1 N5 C1 -159.5(4) . .
O5 Cd1 N5 C1 123.0(5) 1_565 .
O7 Cd1 N5 C1 47.6(5) 1_565 .
O2 Cd1 N5 C1 101.8(7) . .
C2 Cd1 N5 C1 179.0(4) . .
O2 C2 O1 Cd1 -7.1(6) . .
C3 C2 O1 Cd1 173.6(4) . .
O2 C2 O1 Cd2 118.5(5) . .
C3 C2 O1 Cd2 -60.8(7) . .
Cd1 C2 O1 Cd2 125.6(4) . .
N5 Cd1 O1 C2 -159.3(3) . .
O8 Cd1 O1 C2 81.4(3) 2_655 .
O5 Cd1 O1 C2 -78.9(3) 1_565 .
O7 Cd1 O1 C2 -12.8(4) 1_565 .
O2 Cd1 O1 C2 3.7(3) . .
N5 Cd1 O1 Cd2 62.3(2) . .
O8 Cd1 O1 Cd2 -57.00(17) 2_655 .
O5 Cd1 O1 Cd2 142.67(18) 1_565 .
O7 Cd1 O1 Cd2 -151.22(15) 1_565 .
O2 Cd1 O1 Cd2 -134.7(2) . .
C2 Cd1 O1 Cd2 -138.4(4) . .
O9 Cd2 O1 C2 131.5(5) . .
N2 Cd2 O1 C2 37.2(5) 1_545 .
O6 Cd2 O1 C2 -131.9(5) 1_465 .
O1W Cd2 O1 C2 -49.6(5) . .
O3 Cd2 O1 C2 103.0(6) 1_455 .
O9 Cd2 O1 Cd1 -110.11(17) . .
N2 Cd2 O1 Cd1 155.58(19) 1_545 .
O6 Cd2 O1 Cd1 -13.49(16) 1_465 .
O1W Cd2 O1 Cd1 68.79(16) . .
O3 Cd2 O1 Cd1 -138.6(3) 1_455 .
O1 C2 O2 Cd1 6.7(5) . .
C3 C2 O2 Cd1 -174.0(5) . .
N5 Cd1 O2 C2 105.2(7) . .
O8 Cd1 O2 C2 -105.5(3) 2_655 .
O1 Cd1 O2 C2 -3.8(3) . .
O5 Cd1 O2 C2 83.7(3) 1_565 .
O7 Cd1 O2 C2 162.2(3) 1_565 .
O4 C5 O3 Cd3 8.3(6) . 2_666
C4 C5 O3 Cd3 -168.5(3) . 2_666
O4 C5 O3 Cd2 137.4(4) . 1_655
C4 C5 O3 Cd2 -39.5(7) . 1_655
O3 C5 O4 Cd3 108.8(5) . 1_545
C4 C5 O4 Cd3 -74.3(5) . 1_545
O6 C8 O5 Cd1 -146.1(4) . 1_545
C7 C8 O5 Cd1 40.7(7) . 1_545
O5 C8 O6 Cd2 8.9(7) . 1_645
C7 C8 O6 Cd2 -177.9(4) . 1_645
O8 C10 O7 Cd1 -136.6(4) . 1_545
C9 C10 O7 Cd1 42.0(6) . 1_545
O7 C10 O8 Cd1 39.9(6) . 2_655
C9 C10 O8 Cd1 -138.7(4) . 2_655
N2 Cd2 O9 Cd3 7.65(18) 1_545 1_545
O6 Cd2 O9 Cd3 -155.45(16) 1_465 1_545
O1W Cd2 O9 Cd3 -97.0(14) . 1_545
O1 Cd2 O9 Cd3 -83.62(16) . 1_545
O3 Cd2 O9 Cd3 88.43(16) 1_455 1_545
N2 Cd2 O9 Cd3 -99.74(16) 1_545 2_566
O6 Cd2 O9 Cd3 97.16(14) 1_465 2_566
O1W Cd2 O9 Cd3 155.6(13) . 2_566
O1 Cd2 O9 Cd3 168.99(13) . 2_566
O3 Cd2 O9 Cd3 -18.96(12) 1_455 2_566
